data_4120458
loop_
_publ_author_name
'Furuyama, Taniyuki'
'Satoh, Koh'
'Kushiya, Tomofumi'
'Kobayashi, Nagao'

_publ_section_title
;
 Design, Synthesis, and Properties of Phthalocyanine Complexes with
 Main-Group Elements Showing Main Absorption and Fluorescence beyond 1000
 nm.
;
_journal_issue 2
_journal_name_full 'Journal of the American Chemical Society'
_journal_page_first 765
_journal_page_last 776
_journal_paper_doi 10.1021/ja411016f
_journal_volume 136
_journal_year 2014
_chemical_formula_moiety 'C83 H55 Cl3 F3 N8 O2 P1.50 S8'
_chemical_formula_sum 'C83 H55 Cl3 F3 N8 O2 P1.5 S8'
_chemical_formula_weight 1662.63
_chemical_name_systematic
;
 ?
;
_space_group_IT_number 15
_symmetry_cell_setting monoclinic
_symmetry_Int_Tables_number 15
_symmetry_space_group_name_Hall '-C 2yc'
_symmetry_space_group_name_H-M 'C 1 2/c 1'
_atom_sites_solution_hydrogens geom
_atom_sites_solution_primary direct
_atom_sites_solution_secondary difmap
_audit_creation_method SHELXL-97
_cell_angle_alpha 90.00
_cell_angle_beta 101.927(3)
_cell_angle_gamma 90.00
_cell_formula_units_Z 8
_cell_length_a 17.407(4)
_cell_length_b 37.264(8)
_cell_length_c 29.795(6)
_cell_measurement_reflns_used 3330
_cell_measurement_temperature 100(2)
_cell_measurement_theta_max 18.12
_cell_measurement_theta_min 2.23
_cell_volume 18909(7)
_computing_cell_refinement 'Bruker SMART'
_computing_data_collection 'Bruker SMART'
_computing_data_reduction 'Bruker SAINT'
_computing_molecular_graphics 'Yadokari-XG 2009 (Wakita, Nemoto et al., 2009)'
_computing_publication_material 'Yadokari-XG 2009 (Wakita, Nemoto et al., 2009)'
_computing_structure_refinement 'SHELXL-97 (Sheldrick, 1997)'
_computing_structure_solution 'SHELXS-97 (Sheldrick, 1997)'
_diffrn_ambient_temperature 100(2)
_diffrn_detector_area_resol_mean 8.333
_diffrn_measured_fraction_theta_full 0.998
_diffrn_measured_fraction_theta_max 0.998
_diffrn_measurement_device_type 'Bruker APEX-II CCD'
_diffrn_measurement_method 'phi and omega scans'
_diffrn_radiation_monochromator 'Bruker Helios multilayered confocal mirror'
_diffrn_radiation_source 'Bruker TXS fine-focus rotating anode'
_diffrn_radiation_type MoK\a
_diffrn_radiation_wavelength 0.71073
_diffrn_reflns_av_R_equivalents 0.0875
_diffrn_reflns_av_sigmaI/netI 0.2166
_diffrn_reflns_limit_h_max 15
_diffrn_reflns_limit_h_min -20
_diffrn_reflns_limit_k_max 38
_diffrn_reflns_limit_k_min -44
_diffrn_reflns_limit_l_max 34
_diffrn_reflns_limit_l_min -35
_diffrn_reflns_number 44470
_diffrn_reflns_theta_full 25.00
_diffrn_reflns_theta_max 25.00
_diffrn_reflns_theta_min 1.30
_exptl_absorpt_coefficient_mu 0.350
_exptl_absorpt_correction_T_max 0.9930
_exptl_absorpt_correction_T_min 0.7015
_exptl_absorpt_correction_type empirical
_exptl_crystal_colour blue
_exptl_crystal_density_diffrn 1.168
_exptl_crystal_description prism
_exptl_crystal_F_000 6828
_exptl_crystal_size_max 0.10
_exptl_crystal_size_mid 0.10
_exptl_crystal_size_min 0.02
_platon_squeeze_details
;
;
_refine_diff_density_max 0.715
_refine_diff_density_min -0.531
_refine_diff_density_rms 0.077
_refine_ls_extinction_method none
_refine_ls_goodness_of_fit_ref 0.845
_refine_ls_hydrogen_treatment constr
_refine_ls_matrix_type full
_refine_ls_number_parameters 884
_refine_ls_number_reflns 16636
_refine_ls_number_restraints 624
_refine_ls_restrained_S_all 0.872
_refine_ls_R_factor_all 0.2032
_refine_ls_R_factor_gt 0.0879
_refine_ls_shift/su_max 0.001
_refine_ls_shift/su_mean 0.000
_refine_ls_structure_factor_coef Fsqd
_refine_ls_weighting_details 'calc w=1/[\s^2^(Fo^2^)+(0.1218P)^2^+0.0000P] where P=(Fo^2^+2Fc^2^)/3'
_refine_ls_weighting_scheme calc
_refine_ls_wR_factor_gt 0.2228
_refine_ls_wR_factor_ref 0.2526
_reflns_number_gt 5232
_reflns_number_total 16636
_reflns_threshold_expression >2sigma(I)
_cod_data_source_file ja411016f_si_005.cif
_cod_data_source_block test
_cod_original_sg_symbol_H-M 'C 2/c'
_cod_original_formula_sum 'C83 H55 Cl3 F3 N8 O2 P1.50 S8'
_cod_database_code 4120458

loop_
_symmetry_equiv_pos_as_xyz
'x, y, z'
'-x, y, -z+1/2'
'x+1/2, y+1/2, z'
'-x+1/2, y+1/2, -z+1/2'
'-x, -y, -z'
'x, -y, z-1/2'
'-x+1/2, -y+1/2, -z'
'x+1/2, -y+1/2, z-1/2'

loop_
_atom_site_label
_atom_site_type_symbol
_atom_site_fract_x
_atom_site_fract_y
_atom_site_fract_z
_atom_site_U_iso_or_equiv
_atom_site_adp_type
_atom_site_occupancy
_atom_site_symmetry_multiplicity
_atom_site_calc_flag
_atom_site_refinement_flags
P1 P 0.47869(12) 0.18728(4) 0.45663(7) 0.0515(6) Uani 1 1 d U
N1 N 0.3866(3) 0.20196(12) 0.41893(17) 0.0431(14) Uani 1 1 d U
C1 C 0.3527(4) 0.18664(16) 0.3769(2) 0.0459(17) Uani 1 1 d U
C2 C 0.2821(4) 0.20567(15) 0.3575(2) 0.0448(17) Uani 1 1 d U
C3 C 0.2308(5) 0.20149(17) 0.3169(2) 0.058(2) Uani 1 1 d U
C4 C 0.1608(5) 0.22186(17) 0.3111(2) 0.063(2) Uani 1 1 d U
H1 H 0.1223 0.2195 0.2836 0.076 Uiso 1 1 calc R
C5 C 0.1480(5) 0.24482(18) 0.3444(2) 0.068(2) Uani 1 1 d U
H2 H 0.0998 0.2576 0.3392 0.082 Uiso 1 1 calc R
C6 C 0.2011(4) 0.25059(16) 0.3853(2) 0.0521(19) Uani 1 1 d U
C7 C 0.2704(5) 0.23085(15) 0.3906(2) 0.0493(17) Uani 1 1 d U
C8 C 0.3398(4) 0.22953(15) 0.4269(2) 0.0434(16) Uani 1 1 d U
N2 N 0.3572(4) 0.25428(12) 0.45965(18) 0.0479(15) Uani 1 1 d U
N3 N 0.4896(4) 0.23215(12) 0.4834(2) 0.0558(16) Uani 1 1 d U
C9 C 0.4288(4) 0.25636(15) 0.4834(2) 0.0486(17) Uani 1 1 d U
C10 C 0.4621(4) 0.28822(16) 0.5093(2) 0.0504(18) Uani 1 1 d U
C11 C 0.4273(4) 0.31979(15) 0.5207(2) 0.0480(18) Uani 1 1 d U
C12 C 0.4789(4) 0.34652(16) 0.5423(2) 0.0558(19) Uani 1 1 d U
H3 H 0.4579 0.3686 0.5504 0.067 Uiso 1 1 calc R
C13 C 0.5572(5) 0.34171(17) 0.5518(3) 0.065(2) Uani 1 1 d U
H4 H 0.5890 0.3607 0.5667 0.079 Uiso 1 1 calc R
C14 C 0.5949(4) 0.31054(17) 0.5410(3) 0.062(2) Uani 1 1 d U
C15 C 0.5436(5) 0.28316(17) 0.5197(3) 0.0603(19) Uani 1 1 d U
C16 C 0.5595(5) 0.24730(16) 0.5070(2) 0.0535(18) Uani 1 1 d U
N4 N 0.6265(4) 0.23064(14) 0.5220(2) 0.0657(18) Uani 1 1 d U
N5 N 0.5707(3) 0.17340(12) 0.49535(18) 0.0534(16) Uani 1 1 d U
C17 C 0.6304(4) 0.19479(17) 0.5189(3) 0.0617(19) Uani 1 1 d U
C18 C 0.6874(5) 0.17299(17) 0.5487(3) 0.065(2) Uani 1 1 d U
C19 C 0.7575(5) 0.18134(19) 0.5782(3) 0.073(2) Uani 1 1 d U
C20 C 0.7951(5) 0.1526(2) 0.6039(3) 0.085(3) Uani 1 1 d U
H5 H 0.8448 0.1567 0.6234 0.101 Uiso 1 1 calc R
C21 C 0.7632(5) 0.1184(2) 0.6023(3) 0.077(2) Uani 1 1 d U
H6 H 0.7892 0.1004 0.6225 0.092 Uiso 1 1 calc R
C22 C 0.6955(5) 0.11016(18) 0.5724(3) 0.067(2) Uani 1 1 d U
C23 C 0.6566(4) 0.13782(17) 0.5440(2) 0.061(2) Uani 1 1 d U
C24 C 0.5869(4) 0.13718(16) 0.5096(2) 0.0530(18) Uani 1 1 d U
N6 N 0.5554(3) 0.10902(13) 0.48798(19) 0.0509(15) Uani 1 1 d U
N7 N 0.4687(3) 0.14272(12) 0.43093(17) 0.0454(15) Uani 1 1 d U
C25 C 0.5051(4) 0.11101(16) 0.4480(2) 0.0443(16) Uani 1 1 d U
C26 C 0.4823(4) 0.08207(16) 0.4177(2) 0.0502(18) Uani 1 1 d U
C27 C 0.5076(4) 0.04628(15) 0.4183(2) 0.0508(18) Uani 1 1 d U
C28 C 0.4751(5) 0.02591(17) 0.3802(2) 0.061(2) Uani 1 1 d U
H7 H 0.4880 0.0011 0.3803 0.074 Uiso 1 1 calc R
C29 C 0.4254(5) 0.03961(18) 0.3422(2) 0.063(2) Uani 1 1 d U
H8 H 0.4050 0.0240 0.3174 0.076 Uiso 1 1 calc R
C30 C 0.4036(4) 0.07584(16) 0.3389(2) 0.0512(19) Uani 1 1 d U
C31 C 0.4351(4) 0.09689(16) 0.3763(2) 0.0485(17) Uani 1 1 d U
C32 C 0.4246(4) 0.13435(16) 0.3871(2) 0.0507(18) Uani 1 1 d U
O1 O 0.4320(3) 0.17537(10) 0.49662(14) 0.0504(13) Uani 1 1 d U
C33 C 0.3669(5) 0.15212(19) 0.4904(3) 0.074(2) Uani 1 1 d U
H49 H 0.3420 0.1511 0.4578 0.111 Uiso 1 1 calc R
H50 H 0.3291 0.1610 0.5080 0.111 Uiso 1 1 calc R
H51 H 0.3845 0.1280 0.5012 0.111 Uiso 1 1 calc R
O2 O 0.5258(3) 0.20197(11) 0.41765(17) 0.0600(14) Uani 1 1 d U
C34 C 0.5937(5) 0.18652(19) 0.4061(3) 0.074(3) Uani 1 1 d U
H52 H 0.6407 0.1956 0.4270 0.110 Uiso 1 1 calc R
H53 H 0.5959 0.1930 0.3745 0.110 Uiso 1 1 calc R
H54 H 0.5914 0.1604 0.4088 0.110 Uiso 1 1 calc R
S1 S 0.24972(16) 0.17238(6) 0.27375(7) 0.0921(9) Uani 1 1 d .
C35 C 0.1719(4) 0.1805(2) 0.22709(17) 0.111(3) Uani 1 1 d GU
C36 C 0.1069(5) 0.15798(18) 0.2195(2) 0.142(4) Uani 1 1 d GU
H9 H 0.1052 0.1381 0.2392 0.170 Uiso 1 1 calc R
C37 C 0.0443(4) 0.1646(2) 0.1832(3) 0.150(4) Uani 1 1 d GU
H10 H -0.0001 0.1492 0.1780 0.180 Uiso 1 1 calc R
C38 C 0.0467(4) 0.1937(2) 0.15438(19) 0.157(4) Uani 1 1 d GU
H11 H 0.0040 0.1982 0.1295 0.188 Uiso 1 1 calc R
C39 C 0.1117(5) 0.21628(19) 0.1620(2) 0.151(4) Uani 1 1 d GU
H12 H 0.1134 0.2362 0.1423 0.182 Uiso 1 1 calc R
C40 C 0.1743(4) 0.2097(2) 0.1983(2) 0.139(4) Uani 1 1 d GU
H13 H 0.2187 0.2251 0.2035 0.167 Uiso 1 1 calc R
S2 S 0.18329(12) 0.28005(5) 0.42846(6) 0.0593(6) Uani 1 1 d .
C41 C 0.0988(4) 0.30126(16) 0.40082(19) 0.083(3) Uani 1 1 d GU
C42 C 0.0247(5) 0.28922(16) 0.40430(19) 0.121(3) Uani 1 1 d GU
H14 H 0.0192 0.2674 0.4198 0.145 Uiso 1 1 calc R
C43 C -0.0415(4) 0.3091(2) 0.3851(2) 0.151(4) Uani 1 1 d GU
H15 H -0.0922 0.3009 0.3874 0.181 Uiso 1 1 calc R
C44 C -0.0335(4) 0.3411(2) 0.3624(2) 0.168(4) Uani 1 1 d GU
H16 H -0.0788 0.3547 0.3492 0.202 Uiso 1 1 calc R
C45 C 0.0406(5) 0.35309(14) 0.3589(2) 0.169(4) Uani 1 1 d GU
H17 H 0.0460 0.3749 0.3434 0.203 Uiso 1 1 calc R
C46 C 0.1068(4) 0.33320(17) 0.3781(2) 0.129(3) Uani 1 1 d GU
H18 H 0.1574 0.3414 0.3757 0.155 Uiso 1 1 calc R
S3 S 0.32561(12) 0.32503(4) 0.50858(7) 0.0609(6) Uani 1 1 d .
C47 C 0.3140(3) 0.36172(10) 0.54476(16) 0.059(2) Uani 1 1 d GU
C48 C 0.2870(3) 0.39434(12) 0.52493(14) 0.072(2) Uani 1 1 d GU
H19 H 0.2830 0.3980 0.4930 0.087 Uiso 1 1 calc R
C49 C 0.2660(3) 0.42162(9) 0.55185(19) 0.077(2) Uani 1 1 d GU
H20 H 0.2476 0.4439 0.5383 0.092 Uiso 1 1 calc R
C50 C 0.2719(3) 0.41628(11) 0.59861(18) 0.077(2) Uani 1 1 d GU
H21 H 0.2576 0.4349 0.6170 0.092 Uiso 1 1 calc R
C51 C 0.2989(3) 0.38366(13) 0.61845(14) 0.071(2) Uani 1 1 d GU
H22 H 0.3029 0.3800 0.6504 0.085 Uiso 1 1 calc R
C52 C 0.3199(3) 0.35638(10) 0.59152(16) 0.062(2) Uani 1 1 d GU
H23 H 0.3383 0.3341 0.6051 0.075 Uiso 1 1 calc R
S4 S 0.69648(13) 0.30328(5) 0.55387(8) 0.0755(7) Uani 1 1 d .
C53 C 0.7310(3) 0.34697(11) 0.57208(19) 0.064(2) Uani 1 1 d GU
C54 C 0.7440(3) 0.37187(14) 0.53971(15) 0.068(2) Uani 1 1 d GU
H24 H 0.7281 0.3667 0.5079 0.082 Uiso 1 1 calc R
C55 C 0.7801(3) 0.40439(12) 0.55384(18) 0.087(2) Uani 1 1 d GU
H25 H 0.7890 0.4214 0.5317 0.104 Uiso 1 1 calc R
C56 C 0.8033(3) 0.41201(11) 0.6003(2) 0.085(3) Uani 1 1 d GU
H26 H 0.8280 0.4342 0.6100 0.102 Uiso 1 1 calc R
C57 C 0.7903(3) 0.38711(14) 0.63271(15) 0.081(2) Uani 1 1 d GU
H27 H 0.8062 0.3923 0.6645 0.097 Uiso 1 1 calc R
C58 C 0.7542(3) 0.35459(13) 0.61859(17) 0.079(2) Uani 1 1 d GU
H28 H 0.7453 0.3376 0.6407 0.095 Uiso 1 1 calc R
S5 S 0.79566(16) 0.22494(6) 0.58341(10) 0.1079(10) Uani 1 1 d .
C59 C 0.8955(5) 0.2189(3) 0.6096(4) 0.200(5) Uani 1 1 d GU
C60 C 0.9241(6) 0.2351(3) 0.6518(4) 0.239(5) Uani 1 1 d GU
H29 H 0.8892 0.2472 0.6672 0.287 Uiso 1 1 calc R
C61 C 1.0038(7) 0.2334(3) 0.6713(3) 0.246(5) Uani 1 1 d GU
H30 H 1.0234 0.2445 0.7001 0.296 Uiso 1 1 calc R
C62 C 1.0548(4) 0.2156(3) 0.6486(4) 0.226(5) Uani 1 1 d GU
H31 H 1.1093 0.2145 0.6620 0.271 Uiso 1 1 calc R
C63 C 1.0262(6) 0.1995(3) 0.6065(4) 0.221(5) Uani 1 1 d GU
H32 H 1.0610 0.1873 0.5910 0.265 Uiso 1 1 calc R
C64 C 0.9465(7) 0.2011(2) 0.5869(3) 0.207(5) Uani 1 1 d GU
H33 H 0.9269 0.1900 0.5581 0.248 Uiso 1 1 calc R
S6 S 0.65343(14) 0.06605(5) 0.56790(8) 0.0799(8) Uani 1 1 d .
C65 C 0.7104(4) 0.04556(17) 0.6162(2) 0.103(3) Uani 1 1 d GU
C66 C 0.6935(4) 0.05188(18) 0.6591(3) 0.134(3) Uani 1 1 d GU
H34 H 0.6510 0.0671 0.6620 0.161 Uiso 1 1 calc R
C67 C 0.7387(5) 0.0359(2) 0.6979(2) 0.156(4) Uani 1 1 d GU
H35 H 0.7271 0.0402 0.7272 0.187 Uiso 1 1 calc R
C68 C 0.8009(4) 0.01362(18) 0.6937(2) 0.138(4) Uani 1 1 d GU
H36 H 0.8318 0.0027 0.7202 0.165 Uiso 1 1 calc R
C69 C 0.8178(4) 0.00730(15) 0.6508(3) 0.130(3) Uani 1 1 d GU
H37 H 0.8603 -0.0079 0.6480 0.156 Uiso 1 1 calc R
C70 C 0.7726(4) 0.02327(17) 0.6121(2) 0.117(3) Uani 1 1 d GU
H38 H 0.7841 0.0190 0.5828 0.141 Uiso 1 1 calc R
S7 S 0.57364(14) 0.03011(4) 0.46668(7) 0.0662(7) Uani 1 1 d .
C71 C 0.6041(3) -0.01158(9) 0.44822(16) 0.070(2) Uani 1 1 d GU
C72 C 0.6763(3) -0.01367(11) 0.43533(18) 0.077(2) Uani 1 1 d GU
H39 H 0.7076 0.0073 0.4357 0.093 Uiso 1 1 calc R
C73 C 0.7027(3) -0.04637(14) 0.42192(18) 0.089(2) Uani 1 1 d GU
H40 H 0.7521 -0.0478 0.4131 0.106 Uiso 1 1 calc R
C74 C 0.6570(4) -0.07699(10) 0.42141(17) 0.085(3) Uani 1 1 d GU
H41 H 0.6750 -0.0993 0.4123 0.101 Uiso 1 1 calc R
C75 C 0.5848(3) -0.07490(10) 0.43431(18) 0.092(3) Uani 1 1 d GU
H42 H 0.5535 -0.0958 0.4340 0.111 Uiso 1 1 calc R
C76 C 0.5584(3) -0.04220(13) 0.44771(18) 0.078(2) Uani 1 1 d GU
H43 H 0.5090 -0.0408 0.4565 0.093 Uiso 1 1 calc R
S8 S 0.34295(14) 0.09565(5) 0.29071(7) 0.0733(7) Uani 1 1 d .
C77 C 0.3259(4) 0.06230(12) 0.24951(15) 0.059(2) Uani 1 1 d GU
C78 C 0.3831(3) 0.04754(15) 0.2287(2) 0.086(3) Uani 1 1 d GU
H44 H 0.4360 0.0555 0.2372 0.103 Uiso 1 1 calc R
C79 C 0.3628(4) 0.02120(15) 0.19528(19) 0.102(3) Uani 1 1 d GU
H45 H 0.4019 0.0111 0.1810 0.122 Uiso 1 1 calc R
C80 C 0.2854(5) 0.00962(13) 0.18274(16) 0.100(3) Uani 1 1 d GU
H46 H 0.2716 -0.0084 0.1599 0.120 Uiso 1 1 calc R
C81 C 0.2283(3) 0.02438(16) 0.2036(2) 0.124(3) Uani 1 1 d GU
H47 H 0.1754 0.0165 0.1950 0.148 Uiso 1 1 calc R
C82 C 0.2486(3) 0.05072(15) 0.23696(19) 0.094(3) Uani 1 1 d GU
H48 H 0.2095 0.0608 0.2512 0.113 Uiso 1 1 calc R
C83 C 0.0397(9) -0.0442(3) 0.6226(9) 0.319(8) Uani 1 1 d U
H55 H 0.0332 -0.0486 0.6548 0.383 Uiso 1 1 calc R
Cl1 Cl 0.0558(3) 0.00139(11) 0.6163(2) 0.278(3) Uani 1 1 d .
Cl2 Cl -0.0438(3) -0.05635(12) 0.5863(3) 0.349(5) Uani 1 1 d U
Cl3 Cl 0.1166(3) -0.06992(13) 0.6128(3) 0.323(4) Uani 1 1 d .
N8 N 0.3730(3) 0.15579(13) 0.36040(18) 0.0504(15) Uani 1 1 d U
P2 P 0.0000 0.0578(3) 0.2500 0.197(3) Uani 1 2 d SU
F1 F -0.0152(8) 0.0268(3) 0.2788(3) 0.255(5) Uani 1 1 d U
F2 F 0.0754(7) 0.0619(3) 0.2882(4) 0.257(5) Uani 1 1 d U
F3 F -0.0355(8) 0.0826(3) 0.2849(4) 0.275(5) Uani 1 1 d U

loop_
_atom_site_aniso_label
_atom_site_aniso_U_11
_atom_site_aniso_U_22
_atom_site_aniso_U_33
_atom_site_aniso_U_23
_atom_site_aniso_U_13
_atom_site_aniso_U_12
P1 0.0458(14) 0.0274(9) 0.0705(13) -0.0146(9) -0.0130(12) 0.0060(9)
N1 0.046(4) 0.026(3) 0.051(3) -0.004(2) -0.006(3) 0.003(2)
C1 0.051(4) 0.038(3) 0.042(3) -0.002(3) -0.007(3) 0.009(3)
C2 0.058(4) 0.030(3) 0.042(3) -0.004(3) 0.001(3) 0.010(3)
C3 0.068(5) 0.049(4) 0.052(4) -0.006(3) -0.002(4) 0.019(3)
C4 0.061(5) 0.056(4) 0.059(4) -0.028(3) -0.017(4) 0.026(4)
C5 0.063(5) 0.055(4) 0.075(5) -0.011(4) -0.011(4) 0.019(4)
C6 0.055(5) 0.031(3) 0.059(4) -0.017(3) -0.015(4) 0.011(3)
C7 0.057(4) 0.026(3) 0.060(4) -0.007(3) 0.002(3) 0.000(3)
C8 0.047(4) 0.023(3) 0.054(4) 0.001(3) -0.003(3) 0.006(3)
N2 0.050(4) 0.026(3) 0.059(3) -0.006(2) -0.011(3) 0.007(3)
N3 0.041(4) 0.026(3) 0.090(4) -0.016(3) -0.009(3) 0.005(2)
C9 0.045(4) 0.023(3) 0.072(4) -0.012(3) -0.001(4) 0.003(3)
C10 0.042(4) 0.031(3) 0.069(4) -0.009(3) -0.009(4) 0.001(3)
C11 0.040(4) 0.030(3) 0.067(4) -0.013(3) -0.004(3) 0.000(3)
C12 0.040(4) 0.031(3) 0.090(4) -0.020(3) -0.002(4) 0.000(3)
C13 0.039(4) 0.041(4) 0.106(5) -0.030(4) -0.010(4) -0.001(3)
C14 0.039(4) 0.042(4) 0.097(5) -0.022(4) -0.007(4) -0.001(3)
C15 0.047(4) 0.037(3) 0.084(4) -0.020(3) -0.016(4) 0.002(3)
C16 0.041(4) 0.034(3) 0.075(4) -0.017(3) -0.014(4) -0.001(3)
N4 0.055(4) 0.039(3) 0.085(4) -0.029(3) -0.027(3) 0.010(3)
N5 0.045(4) 0.031(3) 0.072(3) -0.018(3) -0.017(3) 0.009(3)
C17 0.043(4) 0.041(3) 0.084(4) -0.028(3) -0.026(4) 0.010(3)
C18 0.050(4) 0.041(3) 0.092(4) -0.028(3) -0.016(4) 0.018(3)
C19 0.058(5) 0.055(4) 0.084(5) -0.031(4) -0.037(4) 0.008(4)
C20 0.073(5) 0.067(4) 0.089(5) -0.036(4) -0.038(4) 0.014(4)
C21 0.074(5) 0.061(4) 0.074(4) -0.024(4) -0.034(4) 0.027(4)
C22 0.051(5) 0.049(4) 0.087(5) -0.019(4) -0.022(4) 0.011(3)
C23 0.047(4) 0.040(3) 0.081(4) -0.022(3) -0.023(4) 0.021(3)
C24 0.045(4) 0.038(3) 0.066(4) -0.025(3) -0.012(3) 0.019(3)
N6 0.042(4) 0.032(3) 0.072(4) -0.013(3) -0.005(3) 0.012(3)
N7 0.047(4) 0.029(3) 0.050(3) -0.006(2) -0.016(3) 0.005(2)
C25 0.041(4) 0.039(3) 0.047(3) -0.008(3) -0.006(3) 0.008(3)
C26 0.051(4) 0.032(3) 0.061(4) -0.006(3) -0.006(3) -0.002(3)
C27 0.054(5) 0.027(3) 0.061(4) 0.003(3) -0.011(4) 0.004(3)
C28 0.070(5) 0.033(3) 0.066(4) -0.004(3) -0.023(4) 0.016(3)
C29 0.072(5) 0.045(4) 0.060(4) -0.024(3) -0.018(4) 0.008(3)
C30 0.059(5) 0.031(3) 0.055(4) -0.013(3) -0.007(4) 0.012(3)
C31 0.057(4) 0.032(3) 0.052(4) -0.009(3) 0.000(3) 0.008(3)
C32 0.055(4) 0.031(3) 0.058(4) -0.002(3) -0.007(3) 0.006(3)
O1 0.052(4) 0.035(2) 0.059(3) -0.008(2) 0.002(3) -0.003(2)
C33 0.050(6) 0.063(5) 0.105(6) -0.020(4) 0.007(5) 0.004(4)
O2 0.050(4) 0.039(2) 0.087(3) -0.016(2) 0.004(3) -0.003(2)
C34 0.046(6) 0.071(5) 0.100(6) -0.030(5) 0.006(5) 0.021(4)
S1 0.097(2) 0.0953(17) 0.0653(14) -0.0325(12) -0.0262(14) 0.0587(15)
C35 0.107(7) 0.165(8) 0.046(5) -0.032(5) -0.020(5) 0.070(6)
C36 0.117(8) 0.203(8) 0.080(5) -0.046(6) -0.036(5) 0.056(6)
C37 0.121(8) 0.224(9) 0.085(6) -0.039(6) -0.024(6) 0.057(7)
C38 0.125(8) 0.237(9) 0.084(6) -0.048(6) -0.037(6) 0.072(7)
C39 0.132(8) 0.222(9) 0.077(5) -0.006(6) -0.029(6) 0.077(7)
C40 0.126(7) 0.194(8) 0.076(6) -0.015(5) -0.031(5) 0.090(6)
S2 0.0599(16) 0.0491(11) 0.0597(12) -0.0198(9) -0.0089(11) 0.0174(10)
C41 0.088(6) 0.072(5) 0.072(5) -0.033(4) -0.023(5) 0.046(5)
C42 0.118(7) 0.152(7) 0.076(5) -0.055(5) -0.017(6) 0.055(6)
C43 0.128(8) 0.184(8) 0.111(6) -0.076(6) -0.043(6) 0.060(7)
C44 0.138(8) 0.147(7) 0.178(7) -0.073(6) -0.063(7) 0.097(7)
C45 0.176(9) 0.102(6) 0.176(7) -0.051(6) -0.086(7) 0.060(6)
C46 0.149(7) 0.074(5) 0.124(6) -0.046(5) -0.065(6) 0.063(5)
S3 0.0527(15) 0.0347(10) 0.0840(14) -0.0210(10) -0.0126(11) 0.0074(9)
C47 0.053(5) 0.022(3) 0.088(5) -0.016(3) -0.015(4) -0.005(3)
C48 0.073(5) 0.033(3) 0.097(5) -0.005(4) -0.011(4) -0.005(3)
C49 0.076(5) 0.035(4) 0.117(5) -0.011(4) 0.013(5) -0.009(4)
C50 0.076(5) 0.045(4) 0.111(5) -0.042(4) 0.021(5) -0.006(4)
C51 0.066(5) 0.058(4) 0.093(5) -0.029(4) 0.022(4) -0.005(4)
C52 0.059(5) 0.040(4) 0.084(5) -0.009(4) 0.007(4) -0.007(3)
S4 0.0488(16) 0.0447(11) 0.1240(18) -0.0413(12) -0.0028(13) -0.0045(10)
C53 0.042(5) 0.046(4) 0.098(5) -0.038(4) 0.002(4) -0.012(3)
C54 0.051(5) 0.048(4) 0.107(5) -0.030(4) 0.019(4) -0.005(4)
C55 0.063(5) 0.061(4) 0.135(6) -0.034(4) 0.016(5) 0.004(4)
C56 0.062(5) 0.067(5) 0.122(6) -0.045(5) 0.008(5) -0.006(4)
C57 0.053(5) 0.059(4) 0.124(6) -0.045(4) 0.004(5) -0.008(4)
C58 0.055(5) 0.070(4) 0.107(5) -0.031(4) 0.002(5) -0.009(4)
S5 0.077(2) 0.0551(13) 0.153(2) -0.0337(14) -0.0647(17) 0.0110(12)
C59 0.121(9) 0.157(9) 0.265(11) -0.033(8) -0.094(8) 0.037(7)
C60 0.144(9) 0.247(10) 0.265(11) -0.040(8) -0.098(8) 0.075(8)
C61 0.127(10) 0.287(10) 0.267(11) -0.049(9) -0.093(8) 0.057(8)
C62 0.120(9) 0.256(10) 0.250(11) -0.015(9) -0.078(8) 0.043(8)
C63 0.132(10) 0.225(10) 0.268(11) 0.022(9) -0.046(9) 0.026(8)
C64 0.119(10) 0.195(9) 0.264(10) 0.036(8) -0.057(8) 0.023(8)
S6 0.0723(19) 0.0585(13) 0.0900(16) -0.0056(11) -0.0270(14) 0.0045(11)
C65 0.106(7) 0.076(5) 0.104(5) -0.007(5) -0.028(6) -0.006(5)
C66 0.143(8) 0.125(6) 0.110(6) 0.021(6) -0.028(6) 0.008(6)
C67 0.162(9) 0.140(7) 0.132(6) 0.023(6) -0.048(7) 0.008(6)
C68 0.150(8) 0.102(6) 0.133(7) 0.041(6) -0.035(7) -0.014(6)
C69 0.137(8) 0.078(5) 0.142(7) 0.012(6) -0.048(7) -0.003(5)
C70 0.129(8) 0.077(5) 0.117(6) -0.001(5) -0.044(6) 0.000(5)
S7 0.0782(18) 0.0373(10) 0.0685(13) -0.0136(9) -0.0185(12) 0.0150(10)
C71 0.099(6) 0.024(3) 0.071(4) 0.002(3) -0.019(5) 0.005(4)
C72 0.112(6) 0.028(3) 0.088(5) 0.007(4) 0.010(5) 0.015(4)
C73 0.115(7) 0.058(4) 0.094(5) 0.008(4) 0.023(5) 0.028(4)
C74 0.124(7) 0.045(4) 0.078(5) -0.004(4) 0.006(5) 0.028(5)
C75 0.114(7) 0.043(4) 0.103(5) -0.004(4) -0.018(5) 0.021(4)
C76 0.102(6) 0.032(3) 0.088(5) 0.002(4) -0.006(4) 0.012(4)
S8 0.0869(19) 0.0502(11) 0.0653(13) -0.0140(10) -0.0247(12) 0.0225(11)
C77 0.071(6) 0.046(4) 0.055(4) -0.001(3) -0.001(4) -0.009(4)
C78 0.091(6) 0.072(5) 0.086(5) -0.009(4) -0.002(5) 0.016(4)
C79 0.131(7) 0.083(5) 0.085(5) 0.002(4) 0.008(5) 0.038(5)
C80 0.140(8) 0.075(5) 0.076(5) -0.011(4) 0.001(6) 0.000(5)
C81 0.138(8) 0.126(6) 0.092(6) -0.017(5) -0.009(6) -0.046(6)
C82 0.103(7) 0.092(5) 0.083(5) -0.006(4) 0.011(5) -0.038(5)
C83 0.101(11) 0.113(9) 0.69(2) -0.206(12) -0.032(14) -0.009(8)
Cl1 0.198(5) 0.134(3) 0.444(8) -0.047(4) -0.066(5) -0.007(3)
Cl2 0.108(4) 0.178(4) 0.731(13) -0.250(6) 0.018(6) -0.012(3)
Cl3 0.129(4) 0.201(4) 0.598(10) -0.255(6) -0.020(5) 0.030(3)
N8 0.055(4) 0.027(3) 0.060(3) -0.009(3) -0.009(3) 0.007(3)
P2 0.156(7) 0.186(7) 0.242(8) 0.000 0.029(6) 0.000
F1 0.346(13) 0.196(8) 0.237(9) -0.016(7) 0.095(9) -0.065(9)
F2 0.144(9) 0.360(12) 0.254(10) 0.038(8) 0.012(8) 0.031(8)
F3 0.285(13) 0.236(9) 0.267(10) -0.052(8) -0.029(9) 0.084(9)

loop_
_atom_type_symbol
_atom_type_description
_atom_type_scat_dispersion_real
_atom_type_scat_dispersion_imag
_atom_type_scat_source
C C 0.0033 0.0016 'International Tables Vol C Tables 4.2.6.8 and 6.1.1.4'
H H 0.0000 0.0000 'International Tables Vol C Tables 4.2.6.8 and 6.1.1.4'
N N 0.0061 0.0033 'International Tables Vol C Tables 4.2.6.8 and 6.1.1.4'
O O 0.0106 0.0060 'International Tables Vol C Tables 4.2.6.8 and 6.1.1.4'
F F 0.0171 0.0103 'International Tables Vol C Tables 4.2.6.8 and 6.1.1.4'
P P 0.1023 0.0942 'International Tables Vol C Tables 4.2.6.8 and 6.1.1.4'
S S 0.1246 0.1234 'International Tables Vol C Tables 4.2.6.8 and 6.1.1.4'
Cl Cl 0.1484 0.1585 'International Tables Vol C Tables 4.2.6.8 and 6.1.1.4'

loop_
_geom_angle_atom_site_label_1
_geom_angle_atom_site_label_2
_geom_angle_atom_site_label_3
_geom_angle
_geom_angle_site_symmetry_1
_geom_angle_site_symmetry_3
O1 P1 O2 176.3(2) . .
O1 P1 N7 92.3(2) . .
O2 P1 N7 91.4(2) . .
O1 P1 N1 91.3(3) . .
O2 P1 N1 88.2(3) . .
N7 P1 N1 91.1(2) . .
O1 P1 N5 88.1(3) . .
O2 P1 N5 92.3(3) . .
N7 P1 N5 90.1(2) . .
N1 P1 N5 178.7(2) . .
O1 P1 N3 87.3(3) . .
O2 P1 N3 88.9(3) . .
N7 P1 N3 179.2(3) . .
N1 P1 N3 89.6(2) . .
N5 P1 N3 89.1(2) . .
C8 N1 C1 108.0(5) . .
C8 N1 P1 126.5(4) . .
C1 N1 P1 125.5(4) . .
N8 C1 N1 126.4(6) . .
N8 C1 C2 123.5(6) . .
N1 C1 C2 109.2(5) . .
C3 C2 C7 122.6(7) . .
C3 C2 C1 130.9(6) . .
C7 C2 C1 106.5(6) . .
C2 C3 C4 116.1(6) . .
C2 C3 S1 122.2(6) . .
C4 C3 S1 121.7(6) . .
C5 C4 C3 120.9(7) . .
C5 C4 H1 119.5 . .
C3 C4 H1 119.5 . .
C4 C5 C6 123.9(7) . .
C4 C5 H2 118.0 . .
C6 C5 H2 118.0 . .
C5 C6 C7 114.9(6) . .
C5 C6 S2 123.5(6) . .
C7 C6 S2 121.6(5) . .
C6 C7 C2 121.3(6) . .
C6 C7 C8 132.3(6) . .
C2 C7 C8 106.3(6) . .
N2 C8 N1 126.7(6) . .
N2 C8 C7 123.5(6) . .
N1 C8 C7 109.4(5) . .
C9 N2 C8 119.1(6) . .
C9 N3 C16 108.7(5) . .
C9 N3 P1 125.3(5) . .
C16 N3 P1 126.0(5) . .
N2 C9 N3 127.2(6) . .
N2 C9 C10 124.3(6) . .
N3 C9 C10 107.9(6) . .
C11 C10 C15 122.0(6) . .
C11 C10 C9 131.7(7) . .
C15 C10 C9 106.2(6) . .
C10 C11 C12 116.2(7) . .
C10 C11 S3 121.1(5) . .
C12 C11 S3 122.7(5) . .
C13 C12 C11 121.7(6) . .
C13 C12 H3 119.2 . .
C11 C12 H3 119.2 . .
C12 C13 C14 124.3(6) . .
C12 C13 H4 117.8 . .
C14 C13 H4 117.8 . .
C13 C14 C15 114.6(7) . .
C13 C14 S4 125.2(5) . .
C15 C14 S4 120.1(5) . .
C10 C15 C14 121.2(6) . .
C10 C15 C16 108.0(6) . .
C14 C15 C16 130.7(7) . .
N4 C16 N3 126.9(6) . .
N4 C16 C15 123.9(6) . .
N3 C16 C15 108.4(6) . .
C16 N4 C17 120.1(6) . .
C17 N5 C24 108.2(5) . .
C17 N5 P1 128.4(4) . .
C24 N5 P1 123.1(4) . .
N4 C17 N5 124.5(6) . .
N4 C17 C18 124.0(6) . .
N5 C17 C18 109.8(6) . .
C19 C18 C23 122.6(7) . .
C19 C18 C17 132.1(7) . .
C23 C18 C17 105.3(6) . .
C18 C19 C20 115.3(7) . .
C18 C19 S5 122.3(6) . .
C20 C19 S5 122.5(6) . .
C21 C20 C19 123.2(7) . .
C21 C20 H5 118.4 . .
C19 C20 H5 118.4 . .
C22 C21 C20 121.1(7) . .
C22 C21 H6 119.5 . .
C20 C21 H6 119.5 . .
C21 C22 C23 118.2(7) . .
C21 C22 S6 122.8(6) . .
C23 C22 S6 119.0(6) . .
C18 C23 C22 119.4(6) . .
C18 C23 C24 109.8(6) . .
C22 C23 C24 130.8(7) . .
N6 C24 C23 125.9(6) . .
N6 C24 N5 125.6(6) . .
C23 C24 N5 106.7(6) . .
C24 N6 C25 122.4(5) . .
C25 N7 C32 105.8(5) . .
C25 N7 P1 128.7(4) . .
C32 N7 P1 125.4(4) . .
N6 C25 N7 122.9(5) . .
N6 C25 C26 125.4(6) . .
N7 C25 C26 111.7(6) . .
C27 C26 C25 132.2(6) . .
C27 C26 C31 119.8(6) . .
C25 C26 C31 106.9(5) . .
C28 C27 C26 115.8(6) . .
C28 C27 S7 124.9(5) . .
C26 C27 S7 119.3(5) . .
C29 C28 C27 123.5(6) . .
C29 C28 H7 118.2 . .
C27 C28 H7 118.2 . .
C28 C29 C30 122.1(6) . .
C28 C29 H8 119.0 . .
C30 C29 H8 119.0 . .
C31 C30 C29 115.8(6) . .
C31 C30 S8 119.4(5) . .
C29 C30 S8 124.7(5) . .
C30 C31 C26 122.2(5) . .
C30 C31 C32 132.8(6) . .
C26 C31 C32 104.7(5) . .
N8 C32 N7 126.3(5) . .
N8 C32 C31 122.8(6) . .
N7 C32 C31 110.5(5) . .
C33 O1 P1 125.4(5) . .
O1 C33 H49 109.5 . .
O1 C33 H50 109.5 . .
H49 C33 H50 109.5 . .
O1 C33 H51 109.5 . .
H49 C33 H51 109.5 . .
H50 C33 H51 109.5 . .
C34 O2 P1 126.7(5) . .
O2 C34 H52 109.5 . .
O2 C34 H53 109.5 . .
H52 C34 H53 109.5 . .
O2 C34 H54 109.5 . .
H52 C34 H54 109.5 . .
H53 C34 H54 109.5 . .
C35 S1 C3 103.9(3) . .
C36 C35 C40 120.0 . .
C36 C35 S1 119.5(5) . .
C40 C35 S1 120.4(5) . .
C35 C36 C37 120.0 . .
C35 C36 H9 120.0 . .
C37 C36 H9 120.0 . .
C38 C37 C36 120.0 . .
C38 C37 H10 120.0 . .
C36 C37 H10 120.0 . .
C37 C38 C39 120.0 . .
C37 C38 H11 120.0 . .
C39 C38 H11 120.0 . .
C38 C39 C40 120.0 . .
C38 C39 H12 120.0 . .
C40 C39 H12 120.0 . .
C39 C40 C35 120.0 . .
C39 C40 H13 120.0 . .
C35 C40 H13 120.0 . .
C41 S2 C6 101.4(3) . .
C42 C41 C46 120.0 . .
C42 C41 S2 122.0(5) . .
C46 C41 S2 117.7(5) . .
C41 C42 C43 120.0 . .
C41 C42 H14 120.0 . .
C43 C42 H14 120.0 . .
C44 C43 C42 120.0 . .
C44 C43 H15 120.0 . .
C42 C43 H15 120.0 . .
C43 C44 C45 120.0 . .
C43 C44 H16 120.0 . .
C45 C44 H16 120.0 . .
C46 C45 C44 120.0 . .
C46 C45 H17 120.0 . .
C44 C45 H17 120.0 . .
C45 C46 C41 120.0 . .
C45 C46 H18 120.0 . .
C41 C46 H18 120.0 . .
C11 S3 C47 101.4(3) . .
C48 C47 C52 120.0 . .
C48 C47 S3 119.0(3) . .
C52 C47 S3 120.2(3) . .
C47 C48 C49 120.0 . .
C47 C48 H19 120.0 . .
C49 C48 H19 120.0 . .
C48 C49 C50 120.0 . .
C48 C49 H20 120.0 . .
C50 C49 H20 120.0 . .
C51 C50 C49 120.0 . .
C51 C50 H21 120.0 . .
C49 C50 H21 120.0 . .
C52 C51 C50 120.0 . .
C52 C51 H22 120.0 . .
C50 C51 H22 120.0 . .
C51 C52 C47 120.0 . .
C51 C52 H23 120.0 . .
C47 C52 H23 120.0 . .
C14 S4 C53 100.8(3) . .
C54 C53 C58 120.0 . .
C54 C53 S4 119.5(3) . .
C58 C53 S4 120.0(3) . .
C55 C54 C53 120.0 . .
C55 C54 H24 120.0 . .
C53 C54 H24 120.0 . .
C54 C55 C56 120.0 . .
C54 C55 H25 120.0 . .
C56 C55 H25 120.0 . .
C57 C56 C55 120.0 . .
C57 C56 H26 120.0 . .
C55 C56 H26 120.0 . .
C56 C57 C58 120.0 . .
C56 C57 H27 120.0 . .
C58 C57 H27 120.0 . .
C57 C58 C53 120.0 . .
C57 C58 H28 120.0 . .
C53 C58 H28 120.0 . .
C19 S5 C59 104.0(4) . .
C60 C59 C64 120.0 . .
C60 C59 S5 118.7(8) . .
C64 C59 S5 121.0(8) . .
C61 C60 C59 120.0 . .
C61 C60 H29 120.0 . .
C59 C60 H29 120.0 . .
C60 C61 C62 120.0 . .
C60 C61 H30 120.0 . .
C62 C61 H30 120.0 . .
C61 C62 C63 120.0 . .
C61 C62 H31 120.0 . .
C63 C62 H31 120.0 . .
C64 C63 C62 120.0 . .
C64 C63 H32 120.0 . .
C62 C63 H32 120.0 . .
C63 C64 C59 120.0 . .
C63 C64 H33 120.0 . .
C59 C64 H33 120.0 . .
C65 S6 C22 100.7(3) . .
C66 C65 C70 120.0 . .
C66 C65 S6 119.5(5) . .
C70 C65 S6 120.5(5) . .
C67 C66 C65 120.0 . .
C67 C66 H34 120.0 . .
C65 C66 H34 120.0 . .
C68 C67 C66 120.0 . .
C68 C67 H35 120.0 . .
C66 C67 H35 120.0 . .
C67 C68 C69 120.0 . .
C67 C68 H36 120.0 . .
C69 C68 H36 120.0 . .
C70 C69 C68 120.0 . .
C70 C69 H37 120.0 . .
C68 C69 H37 120.0 . .
C69 C70 C65 120.0 . .
C69 C70 H38 120.0 . .
C65 C70 H38 120.0 . .
C27 S7 C71 103.6(3) . .
C72 C71 C76 120.0 . .
C72 C71 S7 118.8(3) . .
C76 C71 S7 121.1(3) . .
C71 C72 C73 120.0 . .
C71 C72 H39 120.0 . .
C73 C72 H39 120.0 . .
C74 C73 C72 120.0 . .
C74 C73 H40 120.0 . .
C72 C73 H40 120.0 . .
C73 C74 C75 120.0 . .
C73 C74 H41 120.0 . .
C75 C74 H41 120.0 . .
C76 C75 C74 120.0 . .
C76 C75 H42 120.0 . .
C74 C75 H42 120.0 . .
C75 C76 C71 120.0 . .
C75 C76 H43 120.0 . .
C71 C76 H43 120.0 . .
C77 S8 C30 105.3(3) . .
C78 C77 C82 120.0 . .
C78 C77 S8 124.6(4) . .
C82 C77 S8 115.4(4) . .
C79 C78 C77 120.0 . .
C79 C78 H44 120.0 . .
C77 C78 H44 120.0 . .
C78 C79 C80 120.0 . .
C78 C79 H45 120.0 . .
C80 C79 H45 120.0 . .
C81 C80 C79 120.0 . .
C81 C80 H46 120.0 . .
C79 C80 H46 120.0 . .
C80 C81 C82 120.0 . .
C80 C81 H47 120.0 . .
C82 C81 H47 120.0 . .
C81 C82 C77 120.0 . .
C81 C82 H48 120.0 . .
C77 C82 H48 120.0 . .
Cl2 C83 Cl3 109.8(9) . .
Cl2 C83 Cl1 109.3(12) . .
Cl3 C83 Cl1 112.2(11) . .
Cl2 C83 H55 108.5 . .
Cl3 C83 H55 108.5 . .
Cl1 C83 H55 108.5 . .
C1 N8 C32 119.7(5) . .
F1 P2 F1 78.7(9) 2 .
F1 P2 F2 82.9(6) 2 2
F1 P2 F2 105.8(8) . 2
F1 P2 F2 105.8(8) 2 .
F1 P2 F2 82.9(6) . .
F2 P2 F2 169.0(12) 2 .
F1 P2 F3 162.2(8) 2 .
F1 P2 F3 86.2(6) . .
F2 P2 F3 92.3(7) 2 .
F2 P2 F3 81.4(6) . .
F1 P2 F3 86.2(6) 2 2
F1 P2 F3 162.2(8) . 2
F2 P2 F3 81.4(6) 2 2
F2 P2 F3 92.3(7) . 2
F3 P2 F3 110.0(11) . 2

loop_
_geom_bond_atom_site_label_1
_geom_bond_atom_site_label_2
_geom_bond_distance
_geom_bond_site_symmetry_2
P1 O1 1.637(5) .
P1 O2 1.647(6) .
P1 N7 1.822(5) .
P1 N1 1.841(5) .
P1 N5 1.844(6) .
P1 N3 1.845(5) .
N1 C8 1.361(8) .
N1 C1 1.391(7) .
C1 N8 1.327(7) .
C1 C2 1.433(9) .
C2 C3 1.356(9) .
C2 C7 1.407(8) .
C3 C4 1.415(10) .
C3 S1 1.765(7) .
C4 C5 1.363(9) .
C4 H1 0.9500 .
C5 C6 1.387(9) .
C5 H2 0.9500 .
C6 C7 1.393(9) .
C6 S2 1.766(7) .
C7 C8 1.447(9) .
C8 N2 1.331(7) .
N2 C9 1.303(8) .
N3 C9 1.391(8) .
N3 C16 1.393(8) .
C9 C10 1.468(8) .
C10 C11 1.397(8) .
C10 C15 1.400(9) .
C11 C12 1.405(8) .
C11 S3 1.743(7) .
C12 C13 1.346(10) .
C12 H3 0.9500 .
C13 C14 1.404(9) .
C13 H4 0.9500 .
C14 C15 1.417(9) .
C14 S4 1.751(8) .
C15 C16 1.431(8) .
C16 N4 1.315(8) .
N4 C17 1.342(7) .
N5 C17 1.381(8) .
N5 C24 1.426(7) .
C17 C18 1.438(9) .
C18 C19 1.384(10) .
C18 C23 1.412(9) .
C19 C20 1.398(10) .
C19 S5 1.750(8) .
C20 C21 1.387(11) .
C20 H5 0.9500 .
C21 C22 1.357(10) .
C21 H6 0.9500 .
C22 C23 1.415(9) .
C22 S6 1.793(7) .
C23 C24 1.416(9) .
C24 N6 1.293(7) .
N6 C25 1.327(7) .
N7 C25 1.387(7) .
N7 C32 1.406(8) .
C25 C26 1.411(8) .
C26 C27 1.403(8) .
C26 C31 1.443(8) .
C27 C28 1.386(8) .
C27 S7 1.754(7) .
C28 C29 1.374(9) .
C28 H7 0.9500 .
C29 C30 1.400(8) .
C29 H8 0.9500 .
C30 C31 1.379(8) .
C30 S8 1.760(7) .
C31 C32 1.453(8) .
C32 N8 1.336(8) .
O1 C33 1.407(8) .
C33 H49 0.9800 .
C33 H50 0.9800 .
C33 H51 0.9800 .
O2 C34 1.420(8) .
C34 H52 0.9800 .
C34 H53 0.9800 .
C34 H54 0.9800 .
S1 C35 1.756(5) .
C35 C36 1.3900 .
C35 C40 1.3900 .
C36 C37 1.3900 .
C36 H9 0.9500 .
C37 C38 1.3900 .
C37 H10 0.9500 .
C38 C39 1.3900 .
C38 H11 0.9500 .
C39 C40 1.3900 .
C39 H12 0.9500 .
C40 H13 0.9500 .
S2 C41 1.722(5) .
C41 C42 1.3900 .
C41 C46 1.3900 .
C42 C43 1.3900 .
C42 H14 0.9500 .
C43 C44 1.3900 .
C43 H15 0.9500 .
C44 C45 1.3900 .
C44 H16 0.9500 .
C45 C46 1.3900 .
C45 H17 0.9500 .
C46 H18 0.9500 .
S3 C47 1.779(4) .
C47 C48 1.3900 .
C47 C52 1.3900 .
C48 C49 1.3900 .
C48 H19 0.9500 .
C49 C50 1.3900 .
C49 H20 0.9500 .
C50 C51 1.3900 .
C50 H21 0.9500 .
C51 C52 1.3900 .
C51 H22 0.9500 .
C52 H23 0.9500 .
S4 C53 1.781(4) .
C53 C54 1.3900 .
C53 C58 1.3900 .
C54 C55 1.3900 .
C54 H24 0.9500 .
C55 C56 1.3900 .
C55 H25 0.9500 .
C56 C57 1.3900 .
C56 H26 0.9500 .
C57 C58 1.3900 .
C57 H27 0.9500 .
C58 H28 0.9500 .
S5 C59 1.766(7) .
C59 C60 1.3900 .
C59 C64 1.3900 .
C60 C61 1.3900 .
C60 H29 0.9500 .
C61 C62 1.3900 .
C61 H30 0.9500 .
C62 C63 1.3900 .
C62 H31 0.9500 .
C63 C64 1.3900 .
C63 H32 0.9500 .
C64 H33 0.9500 .
S6 C65 1.746(5) .
C65 C66 1.3900 .
C65 C70 1.3900 .
C66 C67 1.3900 .
C66 H34 0.9500 .
C67 C68 1.3900 .
C67 H35 0.9500 .
C68 C69 1.3900 .
C68 H36 0.9500 .
C69 C70 1.3900 .
C69 H37 0.9500 .
C70 H38 0.9500 .
S7 C71 1.766(4) .
C71 C72 1.3900 .
C71 C76 1.3900 .
C72 C73 1.3900 .
C72 H39 0.9500 .
C73 C74 1.3900 .
C73 H40 0.9500 .
C74 C75 1.3900 .
C74 H41 0.9500 .
C75 C76 1.3900 .
C75 H42 0.9500 .
C76 H43 0.9500 .
S8 C77 1.729(4) .
C77 C78 1.3900 .
C77 C82 1.3900 .
C78 C79 1.3900 .
C78 H44 0.9500 .
C79 C80 1.3900 .
C79 H45 0.9500 .
C80 C81 1.3900 .
C80 H46 0.9500 .
C81 C82 1.3900 .
C81 H47 0.9500 .
C82 H48 0.9500 .
C83 Cl2 1.686(15) .
C83 Cl3 1.721(15) .
C83 Cl1 1.737(15) .
C83 H55 1.0000 .
P2 F1 1.496(10) 2
P2 F1 1.496(10) .
P2 F2 1.557(12) 2
P2 F2 1.557(12) .
P2 F3 1.606(11) .
P2 F3 1.606(11) 2

loop_
_geom_torsion_atom_site_label_1
_geom_torsion_atom_site_label_2
_geom_torsion_atom_site_label_3
_geom_torsion_atom_site_label_4
_geom_torsion
O1 P1 N1 C8 64.9(6)
O2 P1 N1 C8 -111.4(6)
N7 P1 N1 C8 157.3(6)
N5 P1 N1 C8 1(14)
N3 P1 N1 C8 -22.4(6)
O1 P1 N1 C1 -115.3(5)
O2 P1 N1 C1 68.4(5)
N7 P1 N1 C1 -23.0(6)
N5 P1 N1 C1 -179(100)
N3 P1 N1 C1 157.3(5)
C8 N1 C1 N8 -168.4(7)
P1 N1 C1 N8 11.8(10)
C8 N1 C1 C2 0.6(7)
P1 N1 C1 C2 -179.2(5)
N8 C1 C2 C3 -13.0(13)
N1 C1 C2 C3 177.6(7)
N8 C1 C2 C7 164.3(6)
N1 C1 C2 C7 -5.1(8)
C7 C2 C3 C4 -5.2(11)
C1 C2 C3 C4 171.7(8)
C7 C2 C3 S1 174.9(5)
C1 C2 C3 S1 -8.2(12)
C2 C3 C4 C5 1.6(12)
S1 C3 C4 C5 -178.5(6)
C3 C4 C5 C6 1.1(13)
C4 C5 C6 C7 -0.2(11)
C4 C5 C6 S2 -179.3(6)
C5 C6 C7 C2 -3.4(10)
S2 C6 C7 C2 175.8(5)
C5 C6 C7 C8 178.6(7)
S2 C6 C7 C8 -2.3(12)
C3 C2 C7 C6 6.4(11)
C1 C2 C7 C6 -171.2(7)
C3 C2 C7 C8 -175.1(7)
C1 C2 C7 C8 7.3(8)
C1 N1 C8 N2 -169.1(6)
P1 N1 C8 N2 10.7(10)
C1 N1 C8 C7 4.1(7)
P1 N1 C8 C7 -176.1(4)
C6 C7 C8 N2 -15.5(12)
C2 C7 C8 N2 166.2(6)
C6 C7 C8 N1 171.0(7)
C2 C7 C8 N1 -7.2(8)
N1 C8 N2 C9 10.0(10)
C7 C8 N2 C9 -162.3(7)
O1 P1 N3 C9 -69.1(6)
O2 P1 N3 C9 110.5(6)
N7 P1 N3 C9 -134(25)
N1 P1 N3 C9 22.3(6)
N5 P1 N3 C9 -157.2(6)
O1 P1 N3 C16 110.4(6)
O2 P1 N3 C16 -70.0(6)
N7 P1 N3 C16 46(26)
N1 P1 N3 C16 -158.2(6)
N5 P1 N3 C16 22.3(6)
C8 N2 C9 N3 -9.8(11)
C8 N2 C9 C10 159.5(6)
C16 N3 C9 N2 169.6(7)
P1 N3 C9 N2 -10.8(11)
C16 N3 C9 C10 -1.1(8)
P1 N3 C9 C10 178.5(5)
N2 C9 C10 C11 10.8(13)
N3 C9 C10 C11 -178.1(7)
N2 C9 C10 C15 -165.1(7)
N3 C9 C10 C15 6.0(8)
C15 C10 C11 C12 1.5(11)
C9 C10 C11 C12 -173.9(7)
C15 C10 C11 S3 -178.5(6)
C9 C10 C11 S3 6.2(11)
C10 C11 C12 C13 -0.7(11)
S3 C11 C12 C13 179.3(6)
C11 C12 C13 C14 0.7(13)
C12 C13 C14 C15 -1.4(12)
C12 C13 C14 S4 -178.7(7)
C11 C10 C15 C14 -2.3(12)
C9 C10 C15 C14 174.1(7)
C11 C10 C15 C16 175.2(7)
C9 C10 C15 C16 -8.4(8)
C13 C14 C15 C10 2.1(11)
S4 C14 C15 C10 179.6(6)
C13 C14 C15 C16 -174.7(8)
S4 C14 C15 C16 2.8(12)
C9 N3 C16 N4 166.0(8)
P1 N3 C16 N4 -13.6(12)
C9 N3 C16 C15 -4.2(8)
P1 N3 C16 C15 176.3(5)
C10 C15 C16 N4 -162.5(8)
C14 C15 C16 N4 14.7(14)
C10 C15 C16 N3 8.0(9)
C14 C15 C16 N3 -174.8(8)
N3 C16 N4 C17 -6.6(13)
C15 C16 N4 C17 162.1(7)
O1 P1 N5 C17 -108.0(7)
O2 P1 N5 C17 68.3(7)
N7 P1 N5 C17 159.7(7)
N1 P1 N5 C17 -44(14)
N3 P1 N5 C17 -20.6(7)
O1 P1 N5 C24 64.7(5)
O2 P1 N5 C24 -119.0(5)
N7 P1 N5 C24 -27.6(6)
N1 P1 N5 C24 129(14)
N3 P1 N5 C24 152.1(6)
C16 N4 C17 N5 9.1(12)
C16 N4 C17 C18 -154.3(8)
C24 N5 C17 N4 -164.7(7)
P1 N5 C17 N4 8.9(12)
C24 N5 C17 C18 0.8(9)
P1 N5 C17 C18 174.3(5)
N4 C17 C18 C19 -15.9(15)
N5 C17 C18 C19 178.6(9)
N4 C17 C18 C23 161.8(8)
N5 C17 C18 C23 -3.7(9)
C23 C18 C19 C20 -1.3(13)
C17 C18 C19 C20 176.2(9)
C23 C18 C19 S5 179.5(6)
C17 C18 C19 S5 -3.0(14)
C18 C19 C20 C21 -3.5(13)
S5 C19 C20 C21 175.7(7)
C19 C20 C21 C22 5.5(14)
C20 C21 C22 C23 -2.4(13)
C20 C21 C22 S6 178.2(7)
C19 C18 C23 C22 4.1(12)
C17 C18 C23 C22 -174.0(7)
C19 C18 C23 C24 -176.7(8)
C17 C18 C23 C24 5.2(9)
C21 C22 C23 C18 -2.1(12)
S6 C22 C23 C18 177.2(6)
C21 C22 C23 C24 178.9(8)
S6 C22 C23 C24 -1.7(12)
C18 C23 C24 N6 160.2(8)
C22 C23 C24 N6 -20.7(14)
C18 C23 C24 N5 -4.9(9)
C22 C23 C24 N5 174.2(8)
C17 N5 C24 N6 -162.7(7)
P1 N5 C24 N6 23.3(10)
C17 N5 C24 C23 2.5(8)
P1 N5 C24 C23 -171.5(5)
C23 C24 N6 C25 -159.7(8)
N5 C24 N6 C25 2.7(12)
O1 P1 N7 C25 -70.1(6)
O2 P1 N7 C25 110.2(6)
N1 P1 N7 C25 -161.5(6)
N5 P1 N7 C25 17.9(6)
N3 P1 N7 C25 -6(26)
O1 P1 N7 C32 114.2(6)
O2 P1 N7 C32 -65.4(6)
N1 P1 N7 C32 22.8(6)
N5 P1 N7 C32 -157.7(6)
N3 P1 N7 C32 179(100)
C24 N6 C25 N7 -14.8(11)
C24 N6 C25 C26 164.8(7)
C32 N7 C25 N6 176.3(7)
P1 N7 C25 N6 -0.1(11)
C32 N7 C25 C26 -3.4(8)
P1 N7 C25 C26 -179.7(5)
N6 C25 C26 C27 -5.4(13)
N7 C25 C26 C27 174.3(8)
N6 C25 C26 C31 -173.0(7)
N7 C25 C26 C31 6.7(8)
C25 C26 C27 C28 -175.3(8)
C31 C26 C27 C28 -9.0(11)
C25 C26 C27 S7 6.8(12)
C31 C26 C27 S7 173.0(6)
C26 C27 C28 C29 4.3(12)
S7 C27 C28 C29 -177.9(7)
C27 C28 C29 C30 0.4(13)
C28 C29 C30 C31 -0.2(12)
C28 C29 C30 S8 177.7(7)
C29 C30 C31 C26 -4.9(11)
S8 C30 C31 C26 177.1(6)
C29 C30 C31 C32 -176.7(8)
S8 C30 C31 C32 5.3(12)
C27 C26 C31 C30 9.8(11)
C25 C26 C31 C30 179.3(7)
C27 C26 C31 C32 -176.4(7)
C25 C26 C31 C32 -6.9(8)
C25 N7 C32 N8 171.7(7)
P1 N7 C32 N8 -11.9(11)
C25 N7 C32 C31 -1.2(8)
P1 N7 C32 C31 175.2(5)
C30 C31 C32 N8 4.8(13)
C26 C31 C32 N8 -168.0(7)
C30 C31 C32 N7 178.0(8)
C26 C31 C32 N7 5.2(8)
O2 P1 O1 C33 136(4)
N7 P1 O1 C33 -37.8(6)
N1 P1 O1 C33 53.4(5)
N5 P1 O1 C33 -127.8(5)
N3 P1 O1 C33 143.0(6)
O1 P1 O2 C34 132(4)
N7 P1 O2 C34 -53.7(6)
N1 P1 O2 C34 -144.8(6)
N5 P1 O2 C34 36.5(6)
N3 P1 O2 C34 125.6(6)
C2 C3 S1 C35 -173.8(7)
C4 C3 S1 C35 6.3(8)
C3 S1 C35 C36 -97.0(5)
C3 S1 C35 C40 81.8(5)
C40 C35 C36 C37 0.0
S1 C35 C36 C37 178.8(4)
C35 C36 C37 C38 0.0
C36 C37 C38 C39 0.0
C37 C38 C39 C40 0.0
C38 C39 C40 C35 0.0
C36 C35 C40 C39 0.0
S1 C35 C40 C39 -178.8(4)
C5 C6 S2 C41 -9.2(8)
C7 C6 S2 C41 171.7(6)
C6 S2 C41 C42 93.7(4)
C6 S2 C41 C46 -92.4(4)
C46 C41 C42 C43 0.0
S2 C41 C42 C43 173.8(4)
C41 C42 C43 C44 0.0
C42 C43 C44 C45 0.0
C43 C44 C45 C46 0.0
C44 C45 C46 C41 0.0
C42 C41 C46 C45 0.0
S2 C41 C46 C45 -174.1(4)
C10 C11 S3 C47 162.9(6)
C12 C11 S3 C47 -17.0(7)
C11 S3 C47 C48 112.6(3)
C11 S3 C47 C52 -77.4(4)
C52 C47 C48 C49 0.0
S3 C47 C48 C49 170.1(4)
C47 C48 C49 C50 0.0
C48 C49 C50 C51 0.0
C49 C50 C51 C52 0.0
C50 C51 C52 C47 0.0
C48 C47 C52 C51 0.0
S3 C47 C52 C51 -170.0(4)
C13 C14 S4 C53 -10.2(8)
C15 C14 S4 C53 172.6(6)
C14 S4 C53 C54 -86.9(4)
C14 S4 C53 C58 101.2(4)
C58 C53 C54 C55 0.0
S4 C53 C54 C55 -171.9(4)
C53 C54 C55 C56 0.0
C54 C55 C56 C57 0.0
C55 C56 C57 C58 0.0
C56 C57 C58 C53 0.0
C54 C53 C58 C57 0.0
S4 C53 C58 C57 171.9(4)
C18 C19 S5 C59 -162.1(8)
C20 C19 S5 C59 18.7(9)
C19 S5 C59 C60 -120.0(6)
C19 S5 C59 C64 65.7(7)
C64 C59 C60 C61 0.0
S5 C59 C60 C61 -174.3(7)
C59 C60 C61 C62 0.0
C60 C61 C62 C63 0.0
C61 C62 C63 C64 0.0
C62 C63 C64 C59 0.0
C60 C59 C64 C63 0.0
S5 C59 C64 C63 174.2(8)
C21 C22 S6 C65 10.8(8)
C23 C22 S6 C65 -168.5(7)
C22 S6 C65 C66 79.6(5)
C22 S6 C65 C70 -99.9(4)
C70 C65 C66 C67 0.0
S6 C65 C66 C67 -179.6(5)
C65 C66 C67 C68 0.0
C66 C67 C68 C69 0.0
C67 C68 C69 C70 0.0
C68 C69 C70 C65 0.0
C66 C65 C70 C69 0.0
S6 C65 C70 C69 179.6(5)
C28 C27 S7 C71 14.0(8)
C26 C27 S7 C71 -168.3(6)
C27 S7 C71 C72 100.5(4)
C27 S7 C71 C76 -81.3(4)
C76 C71 C72 C73 0.0
S7 C71 C72 C73 178.2(3)
C71 C72 C73 C74 0.0
C72 C73 C74 C75 0.0
C73 C74 C75 C76 0.0
C74 C75 C76 C71 0.0
C72 C71 C76 C75 0.0
S7 C71 C76 C75 -178.1(4)
C31 C30 S8 C77 172.7(6)
C29 C30 S8 C77 -5.1(8)
C30 S8 C77 C78 -66.6(4)
C30 S8 C77 C82 114.5(4)
C82 C77 C78 C79 0.0
S8 C77 C78 C79 -178.9(4)
C77 C78 C79 C80 0.0
C78 C79 C80 C81 0.0
C79 C80 C81 C82 0.0
C80 C81 C82 C77 0.0
C78 C77 C82 C81 0.0
S8 C77 C82 C81 179.0(4)
N1 C1 N8 C32 8.0(11)
C2 C1 N8 C32 -159.4(7)
N7 C32 N8 C1 -8.1(11)
C31 C32 N8 C1 164.0(7)

loop_
_platon_squeeze_void_nr
_platon_squeeze_void_average_x
_platon_squeeze_void_average_y
_platon_squeeze_void_average_z
_platon_squeeze_void_volume
_platon_squeeze_void_count_electrons
_platon_squeeze_void_content
1 0.001 0.000 -0.003 2624 1239 ' '
2 0.492 0.500 0.027 2624 1239 ' '
3 0.638 0.018 0.054 10 1 ' '
4 0.138 0.518 0.054 10 1 ' '
5 0.362 0.018 0.445 10 1 ' '
6 0.862 0.518 0.445 10 1 ' '
7 0.138 0.482 0.554 10 1 ' '
8 0.638 0.982 0.554 10 1 ' '
9 0.862 0.482 0.945 10 1 ' '
10 0.362 0.982 0.945 10 1 ' '
